data_4322312
loop_
_publ_author_name
'Isabel Castro'
'Mar\'ia Luisa Calatayud'
'Jorunn Sletten'
'Francesc Lloret'
'Juan Cano'
'Miguel Julve'
'Gunther Seitz'
'Klaus Mann'

_publ_section_title
;
 Ferro- and Antiferromagnetic Coupling through 1,n-Dithiosquarate Bridges
 (n= 2, 3) in Copper(II) Dimers. Syntheses, Crystal Structures, and
 Magnetic Properties of [Cu2(bpca)2(1,2-dtsq)(H2O)].2H2O and
 [Cu2(bpca)2(1,3-dtsq)].2H2O
;
_journal_name_full 'Inorganic Chemistry'
_journal_page_first 4680
_journal_page_last 4687
_journal_paper_doi 10.1021/ic9904384
_journal_volume 38
_journal_year 1999
_chemical_formula_analytical 'C28 H22 Cu2 N6 O9 S2'
_chemical_formula_moiety 'C28 H22 Cu2 N6 O9 S2'
_chemical_formula_structural 'C28 H22 Cu2 N6 O9 S2'
_chemical_formula_sum 'C28 H22 Cu2 N6 O9 S2'
_chemical_formula_weight 777.72
_chemical_name_systematic
; 
 ? 
;
_space_group_IT_number 2
_symmetry_cell_setting triclinic
_symmetry_space_group_name_Hall '-P 1'
_symmetry_space_group_name_H-M 'P -1'
_atom_sites_solution_hydrogens geom
_atom_sites_solution_primary direct
_atom_sites_solution_secondary difmap
_audit_creation_method SHELXL
_cell_angle_alpha 90.276(2)
_cell_angle_beta 100.009(2)
_cell_angle_gamma 94.139(2)
_cell_formula_units_Z 2
_cell_length_a 9.3243(4)
_cell_length_b 10.9036(5)
_cell_length_c 15.5432(4)
_cell_measurement_temperature 223(2)
_cell_volume 1551.90(11)
_computing_cell_refinement 'SAINT, version 4.0'
_computing_data_collection 'SMART, version 4.0'
_computing_data_reduction 'SAINT, version 4.0'
_computing_molecular_graphics XP-97
_computing_publication_material 'CIFTAB (Sheldrick, 1993)'
_computing_structure_refinement SHELXL-97
_computing_structure_solution SHELXS-97
_diffrn_ambient_temperature 223(2)
_diffrn_measurement_device '2K Smart CCD'
_diffrn_measurement_method \w
_diffrn_radiation_monochromator graphite
_diffrn_radiation_source 'fine-focus sealed tube'
_diffrn_radiation_type MoK\a
_diffrn_radiation_wavelength 0.71073
_diffrn_reflns_av_R_equivalents 0.1067
_diffrn_reflns_av_sigmaI/netI 0.0770
_diffrn_reflns_limit_h_max 12
_diffrn_reflns_limit_h_min -12
_diffrn_reflns_limit_k_max 14
_diffrn_reflns_limit_k_min -14
_diffrn_reflns_limit_l_max 20
_diffrn_reflns_limit_l_min -20
_diffrn_reflns_number 24800
_diffrn_reflns_theta_max 28.37
_diffrn_reflns_theta_min 1.33
_diffrn_standards_decay_% 1.0
_diffrn_standards_interval_time
;
        50 first frames remeasured at end ofdata collection
;
_exptl_absorpt_coefficient_mu 1.568
_exptl_absorpt_correction_T_max 0.880
_exptl_absorpt_correction_T_min 0.675
_exptl_absorpt_correction_type 'numerical integration'
_exptl_crystal_colour 'brownish green'
_exptl_crystal_density_diffrn 1.664
_exptl_crystal_density_meas ?
_exptl_crystal_description plate
_exptl_crystal_F_000 788
_exptl_crystal_size_max 0.28
_exptl_crystal_size_mid 0.19
_exptl_crystal_size_min 0.08
_refine_diff_density_max 1.226
_refine_diff_density_min -1.144
_refine_diff_density_rms 0.120
_refine_ls_extinction_coef no
_refine_ls_extinction_method none
_refine_ls_goodness_of_fit_all 1.014
_refine_ls_goodness_of_fit_obs 1.106
_refine_ls_hydrogen_treatment 'riding model'
_refine_ls_matrix_type full
_refine_ls_number_parameters 433
_refine_ls_number_reflns 7737
_refine_ls_number_restraints 0
_refine_ls_restrained_S_all 1.014
_refine_ls_restrained_S_obs 1.106
_refine_ls_R_factor_all 0.1062
_refine_ls_R_factor_obs 0.0662
_refine_ls_shift/esd_max 0.123
_refine_ls_shift/esd_mean 0.031
_refine_ls_structure_factor_coef Fsqd
_refine_ls_weighting_details 'w=1/[\s^2^(Fo^2^)+(0.0820P)^2^+2.9629P] where P=(Fo^2^+2Fc^2^)/3'
_refine_ls_weighting_scheme calc
_refine_ls_wR_factor_all 0.1854
_refine_ls_wR_factor_obs 0.1612
_reflns_number_observed 5033
_reflns_number_total 7737
_reflns_observed_criterion >2sigma(I)
_cod_data_source_file ic9904384_1.cif
_cod_data_source_block cu12dtsq
_cod_depositor_comments
;
The following automatic conversions were performed:

'_exptl_crystal_density_meas' value 'not measured' was changed to '?'
- the value is perceived as not measured.

Automatic conversion script
Id: cif_fix_values 3008 2015-01-20 13:52:24Z robertas 

The following automatic conversions were performed:

'_refine_ls_weighting_scheme' value 'calc
w=1/[\s^2^(Fo^2^)+(0.0820P)^2^+2.9629P] where P=(Fo^2^+2Fc^2^)/3' was
changed to 'calc'. New tag '_refine_ls_weighting_details' was
created. The value of the new tag was set to
'w=1/[\s^2^(Fo^2^)+(0.0820P)^2^+2.9629P] where P=(Fo^2^+2Fc^2^)/3'.

Automatic conversion script
Id: cif_fix_values 3143 2015-03-26 13:38:13Z robertas 
;
_cod_database_code 4322312

loop_
_symmetry_equiv_pos_as_xyz
'x, y, z'
'-x, -y, -z'

loop_
_atom_site_aniso_label
_atom_site_aniso_U_11
_atom_site_aniso_U_22
_atom_site_aniso_U_33
_atom_site_aniso_U_23
_atom_site_aniso_U_13
_atom_site_aniso_U_12
Cu1 0.0412(3) 0.0576(4) 0.0554(4) 0.0197(3) 0.0196(3) 0.0201(3)
Cu2 0.0399(3) 0.0382(3) 0.0358(3) 0.0116(2) 0.0067(2) 0.0096(2)
S1 0.0450(6) 0.0447(7) 0.0376(6) 0.0129(5) 0.0069(5) 0.0141(5)
S2 0.0350(6) 0.0522(7) 0.0445(6) 0.0189(5) 0.0100(5) 0.0176(5)
O1 0.087(4) 0.178(7) 0.141(5) 0.086(5) 0.069(4) 0.087(4)
O2 0.253(9) 0.077(4) 0.192(7) 0.035(4) 0.174(7) 0.078(5)
O3 0.063(2) 0.052(2) 0.068(3) -0.014(2) 0.009(2) 0.015(2)
O4 0.072(3) 0.066(3) 0.040(2) 0.008(2) 0.002(2) -0.002(2)
O5 0.068(2) 0.065(2) 0.053(2) 0.030(2) 0.018(2) 0.024(2)
O6 0.086(3) 0.062(3) 0.039(2) 0.011(2) -0.006(2) 0.012(2)
O7 0.061(2) 0.073(3) 0.049(2) 0.019(2) 0.016(2) 0.032(2)
O8 0.217(9) 0.117(6) 0.120(6) 0.024(5) 0.030(6) -0.007(6)
O91 0.112(15) 0.060(10) 0.100(13) -0.031(9) -0.020(11) 0.035(10)
O92 0.145(8) 0.083(5) 0.085(5) 0.018(4) 0.063(5) 0.060(6)
N1 0.029(2) 0.107(5) 0.062(3) 0.053(3) 0.011(2) 0.016(2)
N2 0.075(4) 0.070(4) 0.074(3) 0.027(3) 0.040(3) 0.036(3)
N3 0.085(4) 0.046(3) 0.047(3) 0.014(2) 0.013(2) 0.021(3)
N4 0.046(2) 0.042(2) 0.043(2) 0.010(2) 0.016(2) 0.008(2)
N5 0.044(2) 0.045(2) 0.037(2) 0.012(2) 0.009(2) 0.013(2)
N6 0.045(2) 0.044(2) 0.035(2) 0.006(2) 0.007(2) 0.007(2)
C1 0.059(4) 0.061(4) 0.082(5) 0.021(4) 0.001(3) 0.001(3)
C2 0.060(4) 0.119(7) 0.089(5) 0.053(5) -0.017(4) -0.026(4)
C3 0.077(6) 0.119(8) 0.086(6) 0.042(6) -0.009(4) -0.019(5)
C4 0.028(3) 0.146(8) 0.068(4) 0.062(5) 0.011(3) 0.017(4)
C5 0.054(3) 0.088(5) 0.066(4) 0.036(4) 0.018(3) 0.023(3)
C6 0.048(3) 0.131(7) 0.086(5) 0.076(5) 0.034(3) 0.041(4)
C7 0.110(6) 0.071(5) 0.085(5) 0.046(4) 0.055(5) 0.037(4)
C8 0.151(8) 0.044(3) 0.048(3) 0.016(3) 0.024(4) 0.025(4)
C9 0.181(11) 0.068(5) 0.068(5) 0.016(4) 0.013(6) 0.025(7)
C10 0.223(13) 0.049(4) 0.059(5) 0.002(4) -0.039(7) -0.004(6)
C11 0.143(8) 0.057(4) 0.080(5) 0.017(4) -0.040(5) -0.010(5)
C12 0.086(5) 0.049(3) 0.065(4) 0.016(3) -0.011(3) 0.007(3)
C13 0.033(2) 0.036(2) 0.040(2) 0.006(2) 0.004(2) 0.002(2)
C14 0.027(2) 0.034(2) 0.038(2) 0.005(2) 0.005(2) 0.002(2)
C15 0.042(3) 0.040(3) 0.047(3) -0.003(2) 0.004(2) 0.001(2)
C16 0.043(3) 0.045(3) 0.042(3) 0.004(2) 0.006(2) -0.003(2)
C17 0.055(3) 0.054(3) 0.044(3) 0.002(2) 0.013(2) 0.002(3)
C18 0.067(4) 0.058(4) 0.059(3) -0.013(3) 0.020(3) -0.011(3)
C19 0.085(5) 0.038(3) 0.072(4) -0.008(3) 0.042(4) -0.006(3)
C20 0.069(4) 0.041(3) 0.063(3) 0.009(3) 0.034(3) 0.015(3)
C21 0.054(3) 0.033(2) 0.047(3) 0.006(2) 0.025(2) 0.014(2)
C22 0.052(3) 0.054(3) 0.050(3) 0.020(2) 0.023(2) 0.025(2)
C23 0.054(3) 0.047(3) 0.037(2) 0.006(2) 0.006(2) 0.020(2)
C24 0.049(3) 0.048(3) 0.035(2) 0.001(2) 0.006(2) 0.017(2)
C25 0.050(3) 0.060(3) 0.047(3) -0.004(3) -0.001(2) 0.009(3)
C26 0.058(3) 0.059(4) 0.062(4) -0.011(3) 0.005(3) -0.003(3)
C27 0.063(4) 0.057(3) 0.058(3) 0.008(3) 0.012(3) -0.002(3)
C28 0.053(3) 0.051(3) 0.044(3) 0.009(2) 0.008(2) 0.000(2)

loop_
_atom_site_label
_atom_site_type_symbol
_atom_site_fract_x
_atom_site_fract_y
_atom_site_fract_z
_atom_site_U_iso_or_equiv
_atom_site_thermal_displace_type
_atom_site_occupancy
_atom_site_calc_flag
_atom_site_refinement_flags
_atom_site_disorder_group
Cu1 Cu 0.63954(7) 0.37071(6) 0.06771(4) 0.0492(2) Uani 1 d . .
Cu2 Cu 0.77138(6) 0.17031(5) 0.36886(4) 0.0376(2) Uani 1 d . .
S1 S 0.66804(14) 0.24593(12) 0.23451(8) 0.0419(3) Uani 1 d . .
S2 S 0.46617(13) 0.48474(12) 0.10851(8) 0.0427(3) Uani 1 d . .
O1 O 1.0430(6) 0.2831(7) 0.0420(5) 0.125(3) Uani 1 d . .
O2 O 0.8183(10) 0.1300(6) -0.0707(5) 0.154(4) Uani 1 d . .
O3 O 0.3715(5) 0.5801(4) 0.3089(3) 0.0608(10) Uani 1 d . .
O4 O 0.5487(5) 0.3615(4) 0.4210(2) 0.0605(10) Uani 1 d . .
O5 O 0.8314(5) -0.0531(4) 0.5772(3) 0.0600(11) Uani 1 d . .
O6 O 1.0343(5) 0.1586(4) 0.6052(2) 0.0642(11) Uani 1 d . .
O7 O 0.8978(4) 0.0463(4) 0.2872(2) 0.0587(10) Uani 1 d . .
O8 O 0.7768(11) -0.2190(7) 0.7153(5) 0.152(3) Uani 1 d . .
O91 O 1.1882(24) 0.0963(16) 0.1348(13) 0.094(6) Uani 0.30 d P .
O92 O 1.0501(11) 0.0621(8) 0.1381(5) 0.097(3) Uani 0.70 d P .
N1 N 0.8162(5) 0.4921(6) 0.1169(3) 0.065(2) Uani 1 d . .
N2 N 0.7907(6) 0.2891(6) 0.0248(4) 0.068(2) Uani 1 d . .
N3 N 0.5065(6) 0.2374(4) 0.0012(3) 0.0585(13) Uani 1 d . .
N4 N 0.6165(4) 0.0334(4) 0.3791(3) 0.0424(9) Uani 1 d . .
N5 N 0.8520(4) 0.1134(4) 0.4852(3) 0.0415(9) Uani 1 d . .
N6 N 0.9353(4) 0.3028(4) 0.4030(3) 0.0412(9) Uani 1 d . .
C1 C 0.8181(7) 0.5979(7) 0.1621(5) 0.069(2) Uani 1 d . .
H1 H 0.7299(7) 0.6260(7) 0.1730(5) 0.103 Uiso 1 calc R .
C2 C 0.9485(8) 0.6659(9) 0.1927(5) 0.094(3) Uani 1 d . .
H2 H 0.9460(8) 0.7406(9) 0.2227(5) 0.141 Uiso 1 calc R .
C3 C 1.0758(10) 0.6298(10) 0.1814(6) 0.098(3) Uani 1 d . .
H3 H 1.1629(10) 0.6770(10) 0.2036(6) 0.147 Uiso 1 calc R .
C4 C 1.0782(6) 0.5229(9) 0.1370(5) 0.080(3) Uani 1 d . .
H4 H 1.1673(6) 0.4949(9) 0.1275(5) 0.119 Uiso 1 calc R .
C5 C 0.9443(7) 0.4539(7) 0.1049(4) 0.067(2) Uani 1 d . .
C6 C 0.9327(7) 0.3363(8) 0.0543(5) 0.084(3) Uani 1 d . .
C7 C 0.7476(10) 0.1955(7) -0.0295(5) 0.082(2) Uani 1 d . .
C8 C 0.5836(11) 0.1658(6) -0.0444(4) 0.079(2) Uani 1 d . .
C9 C 0.5097(15) 0.0759(8) -0.0985(6) 0.106(3) Uani 1 d . .
H9 H 0.5624(15) 0.0261(8) -0.1294(6) 0.159 Uiso 1 calc R .
C10 C 0.3615(17) 0.0550(8) -0.1096(5) 0.119(4) Uani 1 d . .
H10 H 0.3127(17) -0.0058(8) -0.1494(5) 0.178 Uiso 1 calc R .
C11 C 0.2803(12) 0.1277(7) -0.0594(6) 0.101(3) Uani 1 d . .
H11 H 0.1786(12) 0.1140(7) -0.0636(6) 0.152 Uiso 1 calc R .
C12 C 0.3603(8) 0.2183(6) -0.0051(4) 0.070(2) Uani 1 d . .
H12 H 0.3117(8) 0.2679(6) 0.0284(4) 0.104 Uiso 1 calc R .
C13 C 0.5657(5) 0.3563(4) 0.2634(3) 0.0368(10) Uani 1 d . .
C14 C 0.4899(4) 0.4466(4) 0.2163(3) 0.0330(9) Uani 1 d . .
C15 C 0.4409(5) 0.4962(5) 0.2941(3) 0.0436(11) Uani 1 d . .
C16 C 0.5239(5) 0.3946(5) 0.3462(3) 0.0436(11) Uani 1 d . .
C17 C 0.4921(6) 0.0037(5) 0.3252(3) 0.0506(13) Uani 1 d . .
H17 H 0.4629(6) 0.0548(5) 0.2778(3) 0.076 Uiso 1 calc R .
C18 C 0.4033(7) -0.1012(6) 0.3368(4) 0.061(2) Uani 1 d . .
H18 H 0.3169(7) -0.1217(6) 0.2968(4) 0.091 Uiso 1 calc R .
C19 C 0.4437(8) -0.1742(5) 0.4073(4) 0.062(2) Uani 1 d . .
H19 H 0.3850(8) -0.2451(5) 0.4163(4) 0.093 Uiso 1 calc R .
C20 C 0.5711(7) -0.1424(5) 0.4648(4) 0.0543(14) Uani 1 d . .
H20 H 0.6009(7) -0.1910(5) 0.5136(4) 0.081 Uiso 1 calc R .
C21 C 0.6534(6) -0.0381(4) 0.4493(3) 0.0420(11) Uani 1 d . .
C22 C 0.7898(6) 0.0057(5) 0.5119(3) 0.0492(13) Uani 1 d . .
C23 C 0.9693(6) 0.1778(5) 0.5316(3) 0.0455(12) Uani 1 d . .
C24 C 1.0190(6) 0.2850(5) 0.4813(3) 0.0433(11) Uani 1 d . .
C25 C 1.1424(6) 0.3583(6) 0.5128(4) 0.0531(13) Uani 1 d . .
H25 H 1.1981(6) 0.3433(6) 0.5677(4) 0.080 Uiso 1 calc R .
C26 C 1.1841(7) 0.4548(6) 0.4631(4) 0.0607(15) Uani 1 d . .
H26 H 1.2694(7) 0.5056(6) 0.4828(4) 0.091 Uiso 1 calc R .
C27 C 1.0972(7) 0.4745(6) 0.3839(4) 0.0593(15) Uani 1 d . .
H27 H 1.1215(7) 0.5406(6) 0.3493(4) 0.089 Uiso 1 calc R .
C28 C 0.9757(6) 0.3979(5) 0.3560(3) 0.0496(12) Uani 1 d . .
H28 H 0.9180(6) 0.4122(5) 0.3016(3) 0.074 Uiso 1 calc R .

loop_
_atom_type_symbol
_atom_type_description
_atom_type_scat_dispersion_real
_atom_type_scat_dispersion_imag
_atom_type_scat_source
C C 0.0033 0.0016 'International Tables Vol C Tables 4.2.6.8 and 6.1.1.4'
H H 0.0000 0.0000 'International Tables Vol C Tables 4.2.6.8 and 6.1.1.4'
N N 0.0061 0.0033 'International Tables Vol C Tables 4.2.6.8 and 6.1.1.4'
O O 0.0106 0.0060 'International Tables Vol C Tables 4.2.6.8 and 6.1.1.4'
S S 0.1246 0.1234 'International Tables Vol C Tables 4.2.6.8 and 6.1.1.4'
Cu Cu 0.3201 1.2651 'International Tables Vol C Tables 4.2.6.8 and 6.1.1.4'

loop_
_geom_angle_atom_site_label_1
_geom_angle_atom_site_label_2
_geom_angle_atom_site_label_3
_geom_angle
_geom_angle_site_symmetry_1
_geom_angle_site_symmetry_3
_geom_angle_publ_flag
N2 Cu1 N3 84.0(3) . . ?
N2 Cu1 N1 81.1(3) . . ?
N3 Cu1 N1 164.7(2) . . ?
N2 Cu1 S2 173.6(2) . . ?
N3 Cu1 S2 98.3(2) . . ?
N1 Cu1 S2 96.1(2) . . ?
N2 Cu1 S1 95.97(15) . . ?
N3 Cu1 S1 95.02(13) . . ?
N1 Cu1 S1 90.34(12) . . ?
S2 Cu1 S1 89.76(4) . . ?
N5 Cu2 N6 80.7(2) . . ?
N5 Cu2 N4 81.4(2) . . ?
N6 Cu2 N4 160.6(2) . . ?
N5 Cu2 S1 176.63(13) . . ?
N6 Cu2 S1 98.86(11) . . ?
N4 Cu2 S1 98.58(12) . . ?
N5 Cu2 O7 98.01(15) . . ?
N6 Cu2 O7 96.7(2) . . ?
N4 Cu2 O7 93.1(2) . . ?
S1 Cu2 O7 85.35(9) . . ?
C13 S1 Cu2 102.5(2) . . ?
C13 S1 Cu1 84.8(2) . . ?
Cu2 S1 Cu1 160.82(6) . . ?
C14 S2 Cu1 98.2(2) . . ?
C5 N1 C1 117.6(6) . . ?
C5 N1 Cu1 113.6(6) . . ?
C1 N1 Cu1 128.7(4) . . ?
C7 N2 C6 127.2(7) . . ?
C7 N2 Cu1 116.6(5) . . ?
C6 N2 Cu1 116.2(6) . . ?
C12 N3 C8 121.6(7) . . ?
C12 N3 Cu1 128.1(5) . . ?
C8 N3 Cu1 110.2(5) . . ?
C17 N4 C21 118.2(5) . . ?
C17 N4 Cu2 128.7(3) . . ?
C21 N4 Cu2 113.0(3) . . ?
C23 N5 C22 124.3(4) . . ?
C23 N5 Cu2 118.5(3) . . ?
C22 N5 Cu2 117.1(4) . . ?
C28 N6 C24 117.6(5) . . ?
C28 N6 Cu2 128.6(4) . . ?
C24 N6 Cu2 113.6(3) . . ?
N1 C1 C2 120.8(8) . . ?
N1 C1 H1 119.6(4) . . ?
C2 C1 H1 119.6(6) . . ?
C3 C2 C1 122.4(10) . . ?
C3 C2 H2 118.8(6) . . ?
C1 C2 H2 118.8(6) . . ?
C2 C3 C4 118.4(8) . . ?
C2 C3 H3 120.8(6) . . ?
C4 C3 H3 120.8(5) . . ?
C3 C4 C5 119.1(7) . . ?
C3 C4 H4 120.5(5) . . ?
C5 C4 H4 120.4(5) . . ?
N1 C5 C4 121.7(8) . . ?
N1 C5 C6 114.3(6) . . ?
C4 C5 C6 124.1(7) . . ?
O1 C6 N2 123.3(9) . . ?
O1 C6 C5 122.5(8) . . ?
N2 C6 C5 114.1(6) . . ?
O2 C7 N2 130.9(9) . . ?
O2 C7 C8 116.1(9) . . ?
N2 C7 C8 112.9(6) . . ?
C9 C8 N3 118.7(9) . . ?
C9 C8 C7 125.3(9) . . ?
N3 C8 C7 116.0(7) . . ?
C8 C9 C10 122.2(10) . . ?
C8 C9 H9 118.9(7) . . ?
C10 C9 H9 118.9(6) . . ?
C9 C10 C11 119.3(8) . . ?
C9 C10 H10 120.4(6) . . ?
C11 C10 H10 120.4(6) . . ?
C12 C11 C10 116.4(9) . . ?
C12 C11 H11 121.8(6) . . ?
C10 C11 H11 121.8(6) . . ?
N3 C12 C11 121.7(8) . . ?
N3 C12 H12 119.2(4) . . ?
C11 C12 H12 119.1(6) . . ?
C14 C13 C16 92.8(4) . . ?
C14 C13 S1 132.7(4) . . ?
C16 C13 S1 134.5(4) . . ?
C13 C14 C15 93.3(4) . . ?
C13 C14 S2 132.5(4) . . ?
C15 C14 S2 134.3(4) . . ?
O3 C15 C14 135.7(5) . . ?
O3 C15 C16 137.6(5) . . ?
C14 C15 C16 86.6(4) . . ?
O4 C16 C13 135.3(5) . . ?
O4 C16 C15 137.4(5) . . ?
C13 C16 C15 87.3(4) . . ?
N4 C17 C18 121.9(5) . . ?
N4 C17 H17 119.1(3) . . ?
C18 C17 H17 119.0(4) . . ?
C19 C18 C17 119.1(6) . . ?
C19 C18 H18 120.4(4) . . ?
C17 C18 H18 120.4(4) . . ?
C18 C19 C20 119.4(5) . . ?
C18 C19 H19 120.3(4) . . ?
C20 C19 H19 120.3(3) . . ?
C21 C20 C19 118.4(5) . . ?
C21 C20 H20 120.8(4) . . ?
C19 C20 H20 120.8(3) . . ?
N4 C21 C20 123.0(5) . . ?
N4 C21 C22 115.8(4) . . ?
C20 C21 C22 121.3(5) . . ?
O5 C22 N5 128.2(6) . . ?
O5 C22 C21 120.3(5) . . ?
N5 C22 C21 111.5(4) . . ?
O6 C23 N5 128.6(5) . . ?
O6 C23 C24 120.0(5) . . ?
N5 C23 C24 111.4(4) . . ?
N6 C24 C25 122.6(5) . . ?
N6 C24 C23 115.6(5) . . ?
C25 C24 C23 121.8(5) . . ?
C24 C25 C26 119.2(5) . . ?
C24 C25 H25 120.4(3) . . ?
C26 C25 H25 120.4(3) . . ?
C27 C26 C25 118.2(6) . . ?
C27 C26 H26 120.9(4) . . ?
C25 C26 H26 120.9(3) . . ?
C28 C27 C26 119.8(5) . . ?
C28 C27 H27 120.1(3) . . ?
C26 C27 H27 120.1(4) . . ?
N6 C28 C27 122.5(5) . . ?
N6 C28 H28 118.7(3) . . ?
C27 C28 H28 118.7(3) . . ?

loop_
_geom_bond_atom_site_label_1
_geom_bond_atom_site_label_2
_geom_bond_distance
_geom_bond_site_symmetry_2
_geom_bond_publ_flag
Cu1 N2 1.930(5) . ?
Cu1 N3 2.000(6) . ?
Cu1 N1 2.071(6) . ?
Cu1 S2 2.2804(13) . ?
Cu1 S1 2.9137(12) . ?
Cu2 N5 1.956(4) . ?
Cu2 N6 2.024(4) . ?
Cu2 N4 2.027(4) . ?
Cu2 S1 2.3240(12) . ?
Cu2 O7 2.359(4) . ?
S1 C13 1.694(5) . ?
S2 C14 1.709(4) . ?
O1 C6 1.259(8) . ?
O2 C7 1.251(9) . ?
O3 C15 1.201(6) . ?
O4 C16 1.208(6) . ?
O5 C22 1.224(6) . ?
O6 C23 1.225(6) . ?
N1 C5 1.335(8) . ?
N1 C1 1.345(9) . ?
N2 C7 1.315(11) . ?
N2 C6 1.384(10) . ?
N3 C12 1.350(9) . ?
N3 C8 1.372(9) . ?
N4 C17 1.327(7) . ?
N4 C21 1.354(6) . ?
N5 C23 1.349(7) . ?
N5 C22 1.370(7) . ?
N6 C28 1.341(6) . ?
N6 C24 1.350(6) . ?
C1 C2 1.386(10) . ?
C1 H1 0.94 . ?
C2 C3 1.317(13) . ?
C2 H2 0.94 . ?
C3 C4 1.355(13) . ?
C3 H3 0.94 . ?
C4 C5 1.421(10) . ?
C4 H4 0.94 . ?
C5 C6 1.488(12) . ?
C7 C8 1.517(12) . ?
C8 C9 1.355(13) . ?
C9 C10 1.37(2) . ?
C9 H9 0.94 . ?
C10 C11 1.45(2) . ?
C10 H10 0.94 . ?
C11 C12 1.383(10) . ?
C11 H11 0.94 . ?
C12 H12 0.94 . ?
C13 C14 1.390(6) . ?
C13 C16 1.475(7) . ?
C14 C15 1.478(7) . ?
C15 C16 1.547(7) . ?
C17 C18 1.394(8) . ?
C17 H17 0.94 . ?
C18 C19 1.373(9) . ?
C18 H18 0.94 . ?
C19 C20 1.378(9) . ?
C19 H19 0.94 . ?
C20 C21 1.371(7) . ?
C20 H20 0.94 . ?
C21 C22 1.507(8) . ?
C23 C24 1.500(7) . ?
C24 C25 1.367(8) . ?
C25 C26 1.381(9) . ?
C25 H25 0.94 . ?
C26 C27 1.378(8) . ?
C26 H26 0.94 . ?
C27 C28 1.364(8) . ?
C27 H27 0.94 . ?
C28 H28 0.94 . ?
